data_2213547
loop_
_publ_author_name
'Qin, Su-Ni'
'Liang, Fu-Pei'
'Chen, Zi-Lu'
'Yan, Wei-Hong'

_publ_section_title
;
 Poly[<i>trans</i>-diaquabis(\m~2~-3-pyridylacetato)copper(II)]
;
_journal_coeditor_code SI2011
_journal_issue 5
_journal_name_full 'Acta Crystallographica Section E'
_journal_page_first m1492
_journal_page_last m1493
_journal_paper_doi 10.1107/S1600536807018417
_journal_volume 63
_journal_year 2007
_chemical_formula_iupac '[Cu (C7 H6 N O2)2 (H2 O)2]n '
_chemical_formula_moiety 'C14 H16 Cu N2 O6'
_chemical_formula_sum 'C14 H16 Cu N2 O6'
_chemical_formula_weight 371.83
_chemical_name_systematic
;
Poly[<i>trans</i>-diaquabis(\m~2~-3-pyridylacetato)copper(II)]
;
_space_group_IT_number 14
_symmetry_cell_setting monoclinic
_symmetry_space_group_name_Hall '-P 2yn'
_symmetry_space_group_name_H-M 'P 1 21/n 1'
_atom_sites_solution_hydrogens geom
_atom_sites_solution_primary direct
_atom_sites_solution_secondary difmap
_audit_creation_method SHELXL-97
_cell_angle_alpha 90.00
_cell_angle_beta 101.335(3)
_cell_angle_gamma 90.00
_cell_formula_units_Z 2
_cell_length_a 9.0672(18)
_cell_length_b 8.6022(17)
_cell_length_c 9.601(2)
_cell_measurement_reflns_used 748
_cell_measurement_temperature 298(2)
_cell_measurement_theta_max 25.077
_cell_measurement_theta_min 2.826
_cell_volume 734.3(3)
_computing_cell_refinement SMART
_computing_data_collection 'SMART (Bruker, 1998)'
_computing_data_reduction 'SAINT (Bruker, 1998)'
_computing_molecular_graphics 'SHELXTL (Bruker, 1998)'
_computing_publication_material SHELXTL
_computing_structure_refinement 'SHELXL97 (Sheldrick, 1997)'
_computing_structure_solution 'SHELXS97 (Sheldrick, 1997)'
_diffrn_ambient_temperature 298(2)
_diffrn_measured_fraction_theta_full 0.996
_diffrn_measured_fraction_theta_max 0.996
_diffrn_measurement_device_type 'Bruker SMART CCD area-detector'
_diffrn_measurement_method '\f and \w'
_diffrn_radiation_monochromator graphite
_diffrn_radiation_source 'fine-focus sealed tube'
_diffrn_radiation_type MoK\a
_diffrn_radiation_wavelength 0.71073
_diffrn_reflns_av_R_equivalents 0.0706
_diffrn_reflns_av_sigmaI/netI 0.0873
_diffrn_reflns_limit_h_max 9
_diffrn_reflns_limit_h_min -10
_diffrn_reflns_limit_k_max 10
_diffrn_reflns_limit_k_min -10
_diffrn_reflns_limit_l_max 11
_diffrn_reflns_limit_l_min -9
_diffrn_reflns_number 3558
_diffrn_reflns_theta_full 25.01
_diffrn_reflns_theta_max 25.01
_diffrn_reflns_theta_min 2.83
_exptl_absorpt_coefficient_mu 1.521
_exptl_absorpt_correction_T_max 0.8752
_exptl_absorpt_correction_T_min 0.4156
_exptl_absorpt_correction_type multi-scan
_exptl_absorpt_process_details '(SADABS; Bruker, 1998)'
_exptl_crystal_colour blue
_exptl_crystal_density_diffrn 1.682
_exptl_crystal_density_method 'not measured'
_exptl_crystal_description block
_exptl_crystal_F_000 382
_exptl_crystal_size_max 0.70
_exptl_crystal_size_mid 0.38
_exptl_crystal_size_min 0.09
_refine_diff_density_max 0.785
_refine_diff_density_min -0.724
_refine_ls_extinction_method none
_refine_ls_goodness_of_fit_ref 1.074
_refine_ls_hydrogen_treatment constr
_refine_ls_matrix_type full
_refine_ls_number_parameters 106
_refine_ls_number_reflns 1284
_refine_ls_number_restraints 0
_refine_ls_restrained_S_all 1.074
_refine_ls_R_factor_all 0.0871
_refine_ls_R_factor_gt 0.0470
_refine_ls_shift/su_max 0.000
_refine_ls_shift/su_mean 0.000
_refine_ls_structure_factor_coef Fsqd
_refine_ls_weighting_details 'calc w=1/[\s^2^(Fo^2^)+(0.0387P)^2^+0.9264P] where P=(Fo^2^+2Fc^2^)/3'
_refine_ls_weighting_scheme calc
_refine_ls_wR_factor_gt 0.0923
_refine_ls_wR_factor_ref 0.1173
_reflns_number_gt 821
_reflns_number_total 1284
_reflns_threshold_expression I>\s(I)
_cod_data_source_file si2011.cif
_cod_data_source_block I
_cod_depositor_comments
;
The following automatic conversions were performed:
'_symmetry_cell_setting' value 'Monoclinic' changed to 'monoclinic'
according to '/home/saulius/struct/CIF-dictionaries/cif_core.dic'
dictionary named 'cif_core.dic' version 2.4.1 from 2010-06-29.

Automatic conversion script
Id: cif_fix_enum 1527 2010-12-29 10:47:43Z saulius 

The following automatic conversions were performed:

'_symmetry_cell_setting' value 'Monoclinic' changed to 'monoclinic'
according to /home/saulius/struct/CIF-dictionaries/cif_core.dic
dictionary named 'cif_core.dic' version 2.4.1 from 2010-06-29.

Automatic conversion script
Id: cif_fix_values 1715 2011-07-08 13:25:40Z adriana 
;
_cod_original_cell_volume 734.2(3)
_cod_original_sg_symbol_H-M 'P 21/n'
_cod_database_code 2213547
_cod_database_fobs_code 2213547

loop_
_symmetry_equiv_pos_as_xyz
'x, y, z'
'-x+1/2, y+1/2, -z+1/2'
'-x, -y, -z'
'x-1/2, -y-1/2, z-1/2'

loop_
_atom_site_type_symbol
_atom_site_label
_atom_site_fract_x
_atom_site_fract_y
_atom_site_fract_z
_atom_site_U_iso_or_equiv
_atom_site_adp_type
_atom_site_calc_flag
_atom_site_refinement_flags
_atom_site_occupancy
Cu Cu1 0.5000 0.5000 0.5000 0.0263(3) Uani d S 1
N N1 0.3098(5) 0.5766(6) 0.5596(5) 0.0278(11) Uani d . 1
O O1 0.5329(4) 0.7068(4) 0.4238(4) 0.0316(10) Uani d . 1
O O2 0.6976(4) 0.8160(5) 0.5997(4) 0.0444(11) Uani d . 1
O O3 0.6312(4) 0.5530(5) 0.7405(4) 0.0418(12) Uani d . 1
H H1 0.6716 0.6365 0.7190 0.063 Uiso d R 1
H H2 0.6890 0.4905 0.7941 0.063 Uiso d R 1
C C1 0.6225(6) 0.8136(7) 0.4763(6) 0.0280(14) Uani d . 1
C C2 0.6336(7) 0.9518(7) 0.3801(6) 0.0384(17) Uani d . 1
H H2A 0.5428 1.0136 0.3719 0.046 Uiso calc R 1
H H2B 0.7176 1.0163 0.4244 0.046 Uiso calc R 1
C C3 0.2837(6) 0.5449(7) 0.6883(5) 0.0293(15) Uani d . 1
H H3 0.3553 0.4885 0.7509 0.035 Uiso calc R 1
C C4 0.1545(6) 0.5920(6) 0.7331(6) 0.0263(13) Uani d . 1
C C5 0.0475(6) 0.6698(7) 0.6372(6) 0.0353(15) Uani d . 1
H H5 -0.0428 0.6987 0.6620 0.042 Uiso calc R 1
C C6 0.0737(6) 0.7049(8) 0.5056(6) 0.0402(16) Uani d . 1
H H6 0.0037 0.7614 0.4415 0.048 Uiso calc R 1
C C7 0.2058(6) 0.6550(7) 0.4693(6) 0.0338(15) Uani d . 1
H H7 0.2228 0.6767 0.3789 0.041 Uiso calc R 1

loop_
_atom_site_aniso_label
_atom_site_aniso_U_11
_atom_site_aniso_U_22
_atom_site_aniso_U_33
_atom_site_aniso_U_12
_atom_site_aniso_U_13
_atom_site_aniso_U_23
Cu1 0.0300(5) 0.0278(6) 0.0254(5) -0.0014(6) 0.0157(4) -0.0012(5)
N1 0.029(3) 0.029(3) 0.027(3) -0.002(2) 0.011(2) -0.002(2)
O1 0.041(2) 0.027(3) 0.029(2) -0.009(2) 0.0141(18) -0.0047(18)
O2 0.048(2) 0.044(3) 0.039(3) -0.005(2) 0.003(2) 0.003(2)
O3 0.043(2) 0.045(3) 0.035(2) -0.003(2) 0.0032(19) -0.0014(18)
C1 0.029(3) 0.035(4) 0.026(3) 0.008(3) 0.019(3) 0.002(3)
C2 0.044(3) 0.044(5) 0.034(3) -0.004(3) 0.022(3) -0.002(3)
C3 0.030(3) 0.036(4) 0.023(3) 0.004(3) 0.008(2) 0.003(2)
C4 0.031(3) 0.021(3) 0.032(3) -0.003(3) 0.017(3) -0.002(3)
C5 0.027(3) 0.043(4) 0.038(4) 0.002(3) 0.013(3) -0.004(3)
C6 0.034(3) 0.049(5) 0.038(4) 0.010(3) 0.008(3) 0.005(3)
C7 0.041(3) 0.038(4) 0.024(3) -0.001(3) 0.010(3) 0.001(3)

loop_
_atom_type_symbol
_atom_type_description
_atom_type_scat_dispersion_real
_atom_type_scat_dispersion_imag
_atom_type_scat_source
C C 0.0033 0.0016 'International Tables Vol C Tables 4.2.6.8 and 6.1.1.4'
H H 0.0000 0.0000 'International Tables Vol C Tables 4.2.6.8 and 6.1.1.4'
N N 0.0061 0.0033 'International Tables Vol C Tables 4.2.6.8 and 6.1.1.4'
O O 0.0106 0.0060 'International Tables Vol C Tables 4.2.6.8 and 6.1.1.4'
Cu Cu 0.3201 1.2651 'International Tables Vol C Tables 4.2.6.8 and 6.1.1.4'

loop_
_geom_angle_atom_site_label_1
_geom_angle_atom_site_label_2
_geom_angle_atom_site_label_3
_geom_angle_site_symmetry_1
_geom_angle_site_symmetry_3
_geom_angle
_geom_angle_publ_flag
O1 Cu1 O1 3_666 . 180.00(10) y
O1 Cu1 N1 3_666 3_666 90.59(17) ?
O1 Cu1 N1 . 3_666 89.41(17) y
O1 Cu1 N1 3_666 . 89.41(17) ?
O1 Cu1 N1 . . 90.59(17) y
N1 Cu1 N1 3_666 . 180.0000(10) y
O1 Cu1 O3 3_666 3_666 95.85(14) ?
O1 Cu1 O3 . 3_666 84.15(14) ?
N1 Cu1 O3 3_666 3_666 87.45(15) ?
N1 Cu1 O3 . 3_666 92.55(15) y
O1 Cu1 O3 3_666 . 84.15(14) y
O1 Cu1 O3 . . 95.85(14) y
N1 Cu1 O3 3_666 . 92.55(15) ?
N1 Cu1 O3 . . 87.45(15) y
O3 Cu1 O3 3_666 . 180.0000(10) y
C3 N1 C7 . . 118.4(5) ?
C3 N1 Cu1 . . 120.7(4) y
C7 N1 Cu1 . . 120.8(4) y
C1 O1 Cu1 . . 129.9(4) y
Cu1 O3 H1 . . 94.7 y
Cu1 O3 H2 . . 125.9 y
H1 O3 H2 . . 116.0 ?
O2 C1 O1 . . 125.5(5) ?
O2 C1 C2 . . 118.4(5) ?
O1 C1 C2 . . 116.1(5) ?
C4 C2 C1 4_675 . 114.1(5) ?
C4 C2 H2A 4_675 . 108.7 ?
C1 C2 H2A . . 108.7 ?
C4 C2 H2B 4_675 . 108.7 ?
C1 C2 H2B . . 108.7 ?
H2A C2 H2B . . 107.6 ?
N1 C3 C4 . . 122.9(5) ?
N1 C3 H3 . . 118.5 ?
C4 C3 H3 . . 118.5 ?
C5 C4 C3 . . 117.6(5) ?
C5 C4 C2 . 4_576 123.2(5) ?
C3 C4 C2 . 4_576 119.1(5) ?
C6 C5 C4 . . 120.0(5) ?
C6 C5 H5 . . 120.0 ?
C4 C5 H5 . . 120.0 ?
C5 C6 C7 . . 118.8(6) ?
C5 C6 H6 . . 120.6 ?
C7 C6 H6 . . 120.6 ?
N1 C7 C6 . . 122.1(5) ?
N1 C7 H7 . . 118.9 ?
C6 C7 H7 . . 118.9 ?

loop_
_geom_bond_atom_site_label_1
_geom_bond_atom_site_label_2
_geom_bond_site_symmetry_2
_geom_bond_distance
_geom_bond_publ_flag
Cu1 O1 3_666 1.968(4) ?
Cu1 O1 . 1.968(4) y
Cu1 N1 3_666 2.031(4) ?
Cu1 N1 . 2.031(4) y
Cu1 O3 3_666 2.424(4) ?
Cu1 O3 . 2.424(4) y
N1 C3 . 1.331(6) ?
N1 C7 . 1.332(7) ?
O1 C1 . 1.263(7) ?
O2 C1 . 1.245(6) ?
O3 H1 . 0.8500 ?
O3 H2 . 0.8500 ?
C1 C2 . 1.521(8) ?
C2 C4 4_675 1.508(7) ?
C2 H2A . 0.9700 ?
C2 H2B . 0.9700 ?
C3 C4 . 1.385(7) ?
C3 H3 . 0.9300 ?
C4 C5 . 1.373(7) ?
C4 C2 4_576 1.508(7) ?
C5 C6 . 1.364(7) ?
C5 H5 . 0.9300 ?
C6 C7 . 1.380(7) ?
C6 H6 . 0.9300 ?
C7 H7 . 0.9300 ?

loop_
_geom_hbond_atom_site_label_D
_geom_hbond_atom_site_label_H
_geom_hbond_atom_site_label_A
_geom_hbond_site_symmetry_A
_geom_hbond_distance_DH
_geom_hbond_distance_HA
_geom_hbond_distance_DA
_geom_hbond_angle_DHA
_geom_hbond_publ_flag
O3 H1 O2 . 0.85 1.96 2.762(6) 155.9 y
O3 H2 O2 2_646 0.85 1.98 2.826(6) 170.1 y
C5 H5 O2 1_455 0.93 2.52 3.366(7) 150.8 y

loop_
_geom_torsion_atom_site_label_1
_geom_torsion_atom_site_label_2
_geom_torsion_atom_site_label_3
_geom_torsion_atom_site_label_4
_geom_torsion_site_symmetry_1
_geom_torsion_site_symmetry_4
_geom_torsion
O1 Cu1 N1 C3 3_666 . 46.4(4)
O1 Cu1 N1 C3 . . -133.6(4)
O3 Cu1 N1 C3 3_666 . 142.2(4)
O3 Cu1 N1 C3 . . -37.8(4)
O1 Cu1 N1 C7 3_666 . -131.1(4)
O1 Cu1 N1 C7 . . 48.9(4)
O3 Cu1 N1 C7 3_666 . -35.3(4)
O3 Cu1 N1 C7 . . 144.7(4)
N1 Cu1 O1 C1 3_666 . -78.0(4)
N1 Cu1 O1 C1 . . 102.0(4)
O3 Cu1 O1 C1 3_666 . -165.5(4)
O3 Cu1 O1 C1 . . 14.5(4)
Cu1 O1 C1 O2 . . -9.7(8)
Cu1 O1 C1 C2 . . 172.3(3)
O2 C1 C2 C4 . 4_675 133.6(5)
O1 C1 C2 C4 . 4_675 -48.2(7)
C7 N1 C3 C4 . . -1.2(8)
Cu1 N1 C3 C4 . . -178.8(4)
N1 C3 C4 C5 . . 2.5(8)
N1 C3 C4 C2 . 4_576 179.0(5)
C3 C4 C5 C6 . . -3.2(9)
C2 C4 C5 C6 4_576 . -179.6(6)
C4 C5 C6 C7 . . 2.8(9)
C3 N1 C7 C6 . . 0.6(9)
Cu1 N1 C7 C6 . . 178.2(4)
C5 C6 C7 N1 . . -1.4(9)
